data_2022612
loop_
_publ_author_name
'Jo, Seong Min'
'Noh, Tae Hwan'

_publ_section_title
;
 Solvent media as the driving force in the formation of one-dimensional
 silver(I) coordination polymers with
 2-methylidene-1,3-bis(nicotinoyloxy)propane
;
_journal_coeditor_code JX3070
_journal_issue 6
_journal_name_full 'Acta Crystallographica Section C'
_journal_page_first
;
;
_journal_paper_doi 10.1107/S2053229622004818
_journal_volume 78
_journal_year 2022
_chemical_formula_iupac '[Ag (C F3 O3 S) (C16 H14 N2 O4)], C H Cl3'
_chemical_formula_moiety 'C17 H14 Ag F3 N2 O7 S, C H Cl3'
_chemical_formula_sum 'C18 H15 Ag Cl3 F3 N2 O7 S'
_chemical_formula_weight 674.60
_chemical_name_systematic
;<i>catena</i>-Poly[[(trifluoromethanesulfonato-\k<i>O</i>)silver(I)]-\m-2-methylenepropane-1,3-diyl dinicotinate-\k^2^<i>N</i>:<i>N</i>']
chloroform monosolvate
;
_space_group_crystal_system monoclinic
_space_group_IT_number 14
_space_group_name_Hall '-P 2yn'
_space_group_name_H-M_alt 'P 1 21/n 1'
_atom_sites_solution_hydrogens geom
_audit_creation_method SHELXL-2018/3
_cell_angle_alpha 90
_cell_angle_beta 100.49(3)
_cell_angle_gamma 90
_cell_formula_units_Z 4
_cell_length_a 14.987(3)
_cell_length_b 10.835(2)
_cell_length_c 15.997(3)
_cell_measurement_reflns_used 9177
_cell_measurement_temperature 193(2)
_cell_measurement_theta_max 28.24
_cell_measurement_theta_min 2.33
_cell_volume 2554.2(9)
_computing_cell_refinement
;
SAINT (Bruker, 2014)
;
_computing_data_collection
;
APEX2 (Bruker, 2014)
;
_computing_data_reduction
;
SAINT (Bruker, 2013), SADABS (Bruker, 2014)
and XPREP (Bruker, 2014)
;
_computing_molecular_graphics
;
SHELXTL (Sheldrick, 2008)
;
_computing_publication_material
;
SHELXTL (Sheldrick, 2008)
;
_computing_structure_refinement
;
SHELXL2018 (Sheldrick, 2015)
;
_computing_structure_solution
;
SHELXS97 (Sheldrick, 2008)
;
_diffrn_ambient_temperature 193(2)
_diffrn_measured_fraction_theta_full 1.000
_diffrn_measured_fraction_theta_max 1.000
_diffrn_measurement_device_type 'Bruker APEXII CCD'
_diffrn_measurement_method '\w scans'
_diffrn_radiation_type MoK\a
_diffrn_radiation_wavelength 0.71073
_diffrn_reflns_av_R_equivalents 0.0283
_diffrn_reflns_av_unetI/netI 0.0164
_diffrn_reflns_limit_h_max 18
_diffrn_reflns_limit_h_min -18
_diffrn_reflns_limit_k_max 13
_diffrn_reflns_limit_k_min -13
_diffrn_reflns_limit_l_max 19
_diffrn_reflns_limit_l_min -19
_diffrn_reflns_number 42404
_diffrn_reflns_theta_full 25.242
_diffrn_reflns_theta_max 25.999
_diffrn_reflns_theta_min 1.713
_exptl_absorpt_coefficient_mu 1.247
_exptl_absorpt_correction_T_max 0.7457
_exptl_absorpt_correction_T_min 0.6481
_exptl_absorpt_correction_type multi-scan
_exptl_absorpt_process_details
;
(<i>SADABS</i>; Bruker, 2014)
;
_exptl_crystal_colour colourless
_exptl_crystal_density_diffrn 1.754
_exptl_crystal_description plate
_exptl_crystal_F_000 1336
_exptl_crystal_size_max 0.249
_exptl_crystal_size_mid 0.245
_exptl_crystal_size_min 0.087
_refine_diff_density_max 1.338
_refine_diff_density_min -1.380
_refine_ls_extinction_method none
_refine_ls_goodness_of_fit_ref 1.035
_refine_ls_hydrogen_treatment constr
_refine_ls_matrix_type full
_refine_ls_number_parameters 316
_refine_ls_number_reflns 5026
_refine_ls_number_restraints 18
_refine_ls_restrained_S_all 1.118
_refine_ls_R_factor_all 0.0482
_refine_ls_R_factor_gt 0.0432
_refine_ls_shift/su_max 0.001
_refine_ls_shift/su_mean 0.000
_refine_ls_structure_factor_coef Fsqd
_refine_ls_weighting_details 'w=1/[\s^2^(Fo^2^)+(0.0667P)^2^+6.8093P] where P=(Fo^2^+2Fc^2^)/3'
_refine_ls_weighting_scheme calc
_refine_ls_wR_factor_gt 0.1183
_refine_ls_wR_factor_ref 0.1240
_reflns_number_gt 4473
_reflns_number_total 5026
_reflns_threshold_expression 'I > 2\s(I)'
_cod_data_source_file jx3070sup1.cif
_cod_data_source_block 2150012
_cod_original_sg_symbol_H-M 'P 21/n'
_cod_database_code 2022612
_shelx_space_group_comment
;
The symmetry employed for this shelxl refinement is uniquely defined
by the following loop, which should always be used as a source of
symmetry information in preference to the above space-group names.
They are only intended as comments.
;
_shelx_estimated_absorpt_t_min 0.746
_shelx_estimated_absorpt_t_max 0.899

loop_
_space_group_symop_operation_xyz
'x, y, z'
'-x+1/2, y+1/2, -z+1/2'
'-x, -y, -z'
'x-1/2, -y-1/2, z-1/2'

loop_
_atom_site_type_symbol
_atom_site_label
_atom_site_fract_x
_atom_site_fract_y
_atom_site_fract_z
_atom_site_U_iso_or_equiv
_atom_site_adp_type
_atom_site_calc_flag
_atom_site_occupancy
_atom_site_disorder_assembly
_atom_site_disorder_group
Ag Ag1 0.59207(2) 0.55906(3) 0.55553(2) 0.03397(12) Uani d 1 . .
Cl Cl1 0.71472(17) 0.1759(2) 0.84703(18) 0.1327(10) Uani d 1 . .
Cl Cl2 0.7791(3) -0.0263(5) 0.76484(17) 0.245(3) Uani d 1 . .
Cl Cl3 0.6256(4) -0.0449(5) 0.8359(4) 0.317(4) Uani d 1 . .
S S1 0.47247(6) 0.29738(8) 0.65254(5) 0.0273(2) Uani d 1 . .
F F1 0.3818(2) 0.3860(3) 0.7637(2) 0.0665(8) Uani d 1 . .
F F2 0.5243(2) 0.3792(4) 0.80679(19) 0.0861(12) Uani d 1 . .
F F3 0.4461(3) 0.2142(3) 0.7988(2) 0.0884(12) Uani d 1 . .
O O1 0.3300(2) 0.8783(3) 0.7765(2) 0.0520(8) Uani d 1 . .
O O2 0.36998(19) 0.6786(2) 0.77957(18) 0.0367(6) Uani d 1 . .
O O3 0.1960(2) 0.4460(3) 1.0558(2) 0.0503(8) Uani d 1 . .
O O4 0.2993(2) 0.4640(3) 0.97158(19) 0.0404(7) Uani d 1 . .
O O5 0.4827(2) 0.4211(3) 0.6235(2) 0.0419(7) Uani d 1 . .
O O6 0.3901(2) 0.2388(3) 0.6120(2) 0.0498(8) Uani d 1 . .
O O7 0.5523(2) 0.2224(3) 0.66130(19) 0.0432(7) Uani d 1 . .
N N1 0.5298(2) 0.7195(3) 0.60340(19) 0.0289(6) Uani d 1 . .
N N2 0.1773(2) 0.0685(3) 1.0004(2) 0.0305(7) Uani d 1 . .
C C1 0.4748(2) 0.7084(3) 0.6601(2) 0.0273(7) Uani d 1 . .
H H1A 0.463164 0.630091 0.679348 0.041 Uiso calc 1 . .
C C2 0.4344(2) 0.8096(3) 0.6912(2) 0.0268(7) Uani d 1 . .
C C3 0.4517(3) 0.9265(3) 0.6628(2) 0.0321(8) Uani d 1 . .
H H3A 0.424727 0.995609 0.682137 0.048 Uiso calc 1 . .
C C4 0.5096(3) 0.9387(3) 0.6056(3) 0.0356(9) Uani d 1 . .
H H4A 0.523439 1.016153 0.586483 0.053 Uiso calc 1 . .
C C5 0.5467(3) 0.8337(3) 0.5773(2) 0.0343(8) Uani d 1 . .
H H5A 0.585332 0.842237 0.538311 0.051 Uiso calc 1 . .
C C6 0.3723(3) 0.7953(3) 0.7538(2) 0.0311(8) Uani d 1 . .
C C7 0.3113(3) 0.6497(4) 0.8390(2) 0.0360(8) Uani d 1 . .
H H7A 0.284042 0.569303 0.825292 0.054 Uiso calc 1 . .
H H7B 0.262778 0.710087 0.833310 0.054 Uiso calc 1 . .
C C8 0.3612(3) 0.6490(4) 0.9288(3) 0.0438(10) Uani d 1 . .
C C9 0.4435(5) 0.6885(8) 0.9524(4) 0.095(3) Uani d 1 . .
H H9A 0.475339 0.719844 0.912330 0.143 Uiso calc 1 . .
H H9B 0.470830 0.685527 1.009450 0.143 Uiso calc 1 . .
C C10 0.3067(3) 0.5957(4) 0.9900(3) 0.0442(10) Uani d 1 . .
H H10A 0.337090 0.609591 1.048194 0.066 Uiso calc 1 . .
H H10B 0.247058 0.633372 0.982097 0.066 Uiso calc 1 . .
C C11 0.2416(3) 0.4013(4) 1.0094(2) 0.0315(8) Uani d 1 . .
C C12 0.2400(2) 0.2681(3) 0.9854(2) 0.0283(7) Uani d 1 . .
C C13 0.1847(2) 0.1884(3) 1.0211(2) 0.0281(7) Uani d 1 . .
H H13A 0.151898 0.219158 1.060562 0.042 Uiso calc 1 . .
C C14 0.2250(3) 0.0254(4) 0.9440(3) 0.0358(8) Uani d 1 . .
H H14A 0.219555 -0.057651 0.929325 0.054 Uiso calc 1 . .
C C15 0.2820(3) 0.0980(4) 0.9066(3) 0.0416(9) Uani d 1 . .
H H15A 0.314399 0.064432 0.867664 0.062 Uiso calc 1 . .
C C16 0.2905(3) 0.2222(4) 0.9278(3) 0.0371(9) Uani d 1 . .
H H16A 0.328982 0.273288 0.903951 0.056 Uiso calc 1 . .
C C17 0.4561(3) 0.3205(4) 0.7615(3) 0.0458(10) Uani d 1 . .
C C18 0.6925(7) 0.0559(7) 0.7777(7) 0.139(5) Uani d 1 . .
H H18 0.656929 0.082440 0.723101 0.209 Uiso calc 1 . .

loop_
_atom_site_aniso_label
_atom_site_aniso_U_11
_atom_site_aniso_U_22
_atom_site_aniso_U_33
_atom_site_aniso_U_12
_atom_site_aniso_U_13
_atom_site_aniso_U_23
Ag1 0.0384(2) 0.02922(18) 0.03796(19) 0.00581(11) 0.01672(13) -0.00404(11)
Cl1 0.1194(17) 0.1026(16) 0.150(2) 0.0520(14) -0.0438(15) -0.0319(15)
Cl2 0.303(5) 0.320(5) 0.0800(15) 0.224(4) -0.049(2) -0.057(2)
Cl3 0.256(5) 0.276(5) 0.319(6) -0.133(4) -0.213(5) 0.155(5)
S1 0.0343(5) 0.0209(4) 0.0302(4) 0.0008(3) 0.0148(4) 0.0003(3)
F1 0.073(2) 0.072(2) 0.0660(18) 0.0245(16) 0.0415(16) -0.0081(16)
F2 0.077(2) 0.136(3) 0.0435(16) -0.003(2) 0.0051(15) -0.032(2)
F3 0.138(3) 0.077(2) 0.069(2) 0.028(2) 0.067(2) 0.0361(18)
O1 0.070(2) 0.0279(15) 0.071(2) 0.0081(14) 0.0464(18) -0.0020(14)
O2 0.0473(16) 0.0277(13) 0.0428(15) 0.0018(12) 0.0285(13) 0.0039(11)
O3 0.066(2) 0.0340(16) 0.063(2) -0.0058(14) 0.0436(18) -0.0067(14)
O4 0.0523(17) 0.0302(14) 0.0458(16) -0.0083(12) 0.0277(14) -0.0009(12)
O5 0.0542(18) 0.0264(13) 0.0486(17) 0.0007(12) 0.0186(14) 0.0086(12)
O6 0.0447(17) 0.0503(18) 0.0571(19) -0.0127(14) 0.0161(14) -0.0168(15)
O7 0.0494(17) 0.0366(15) 0.0496(17) 0.0146(13) 0.0246(14) 0.0055(13)
N1 0.0357(16) 0.0228(14) 0.0312(15) 0.0002(12) 0.0137(13) -0.0021(12)
N2 0.0336(17) 0.0300(16) 0.0296(15) -0.0038(12) 0.0105(13) 0.0012(12)
C1 0.0330(18) 0.0204(16) 0.0303(17) -0.0012(13) 0.0109(14) -0.0010(13)
C2 0.0313(18) 0.0222(16) 0.0285(17) -0.0004(14) 0.0096(14) -0.0021(13)
C3 0.044(2) 0.0214(17) 0.0334(19) 0.0011(15) 0.0131(16) -0.0025(14)
C4 0.052(2) 0.0216(18) 0.036(2) -0.0036(16) 0.0162(18) 0.0019(14)
C5 0.047(2) 0.0267(18) 0.0331(19) -0.0031(16) 0.0188(16) 0.0001(15)
C6 0.039(2) 0.0245(17) 0.0325(18) 0.0007(15) 0.0147(16) -0.0023(14)
C7 0.040(2) 0.034(2) 0.040(2) -0.0046(16) 0.0217(17) 0.0010(16)
C8 0.059(3) 0.036(2) 0.040(2) -0.014(2) 0.017(2) 0.0009(17)
C9 0.081(4) 0.142(7) 0.057(3) -0.066(5) -0.003(3) 0.025(4)
C10 0.067(3) 0.0278(19) 0.043(2) -0.0104(19) 0.023(2) -0.0020(17)
C11 0.037(2) 0.0314(18) 0.0285(17) -0.0052(16) 0.0125(15) 0.0014(15)
C12 0.0310(18) 0.0290(18) 0.0268(17) -0.0003(14) 0.0100(14) 0.0020(14)
C13 0.0284(17) 0.0310(18) 0.0268(17) -0.0001(14) 0.0104(14) 0.0017(14)
C14 0.043(2) 0.0280(18) 0.040(2) -0.0027(16) 0.0168(17) -0.0048(16)
C15 0.050(2) 0.039(2) 0.043(2) -0.0003(19) 0.0276(19) -0.0076(18)
C16 0.038(2) 0.035(2) 0.044(2) -0.0057(16) 0.0224(17) -0.0009(17)
C17 0.055(3) 0.049(3) 0.038(2) 0.008(2) 0.021(2) 0.0014(19)
C18 0.153(9) 0.076(5) 0.142(8) 0.030(5) -0.101(7) -0.007(5)

loop_
_atom_type_symbol
_atom_type_description
_atom_type_scat_dispersion_real
_atom_type_scat_dispersion_imag
_atom_type_scat_source
C C 0.0033 0.0016 'International Tables Vol C Tables 4.2.6.8 and 6.1.1.4'
H H 0.0000 0.0000 'International Tables Vol C Tables 4.2.6.8 and 6.1.1.4'
N N 0.0061 0.0033 'International Tables Vol C Tables 4.2.6.8 and 6.1.1.4'
O O 0.0106 0.0060 'International Tables Vol C Tables 4.2.6.8 and 6.1.1.4'
F F 0.0171 0.0103 'International Tables Vol C Tables 4.2.6.8 and 6.1.1.4'
S S 0.1246 0.1234 'International Tables Vol C Tables 4.2.6.8 and 6.1.1.4'
Cl Cl 0.1484 0.1585 'International Tables Vol C Tables 4.2.6.8 and 6.1.1.4'
Ag Ag -0.8971 1.1015 'International Tables Vol C Tables 4.2.6.8 and 6.1.1.4'

loop_
_geom_angle_atom_site_label_1
_geom_angle_atom_site_label_2
_geom_angle_atom_site_label_3
_geom_angle_site_symmetry_1
_geom_angle_site_symmetry_3
_geom_angle
_geom_angle_publ_flag
N2 Ag1 N1 4_665 . 166.17(12) ?
N2 Ag1 O5 4_665 . 105.44(11) ?
N1 Ag1 O5 . . 88.22(10) ?
N2 Ag1 Ag1 4_665 3_666 91.78(9) ?
N1 Ag1 Ag1 . 3_666 97.52(8) ?
O5 Ag1 Ag1 . 3_666 57.73(7) ?
O7 S1 O6 . . 115.3(2) ?
O7 S1 O5 . . 115.16(18) ?
O6 S1 O5 . . 113.6(2) ?
O7 S1 C17 . . 103.9(2) ?
O6 S1 C17 . . 103.8(2) ?
O5 S1 C17 . . 102.8(2) ?
C6 O2 C7 . . 117.6(3) ?
C11 O4 C10 . . 116.1(3) ?
S1 O5 Ag1 . . 141.72(18) ?
C1 N1 C5 . . 117.9(3) ?
C1 N1 Ag1 . . 121.5(2) ?
C5 N1 Ag1 . . 120.6(2) ?
C14 N2 C13 . . 118.4(3) ?
C14 N2 Ag1 . 4_566 118.6(3) ?
C13 N2 Ag1 . 4_566 122.9(2) ?
N1 C1 C2 . . 122.3(3) ?
N1 C1 H1A . . 118.8 ?
C2 C1 H1A . . 118.8 ?
C3 C2 C1 . . 119.0(3) ?
C3 C2 C6 . . 119.4(3) ?
C1 C2 C6 . . 121.6(3) ?
C4 C3 C2 . . 118.9(3) ?
C4 C3 H3A . . 120.6 ?
C2 C3 H3A . . 120.6 ?
C3 C4 C5 . . 118.7(3) ?
C3 C4 H4A . . 120.7 ?
C5 C4 H4A . . 120.7 ?
N1 C5 C4 . . 123.2(3) ?
N1 C5 H5A . . 118.4 ?
C4 C5 H5A . . 118.4 ?
O1 C6 O2 . . 125.1(3) ?
O1 C6 C2 . . 123.8(3) ?
O2 C6 C2 . . 111.1(3) ?
O2 C7 C8 . . 112.1(3) ?
O2 C7 H7A . . 109.2 ?
C8 C7 H7A . . 109.2 ?
O2 C7 H7B . . 109.2 ?
C8 C7 H7B . . 109.2 ?
H7A C7 H7B . . 107.9 ?
C9 C8 C7 . . 124.2(4) ?
C9 C8 C10 . . 122.6(5) ?
C7 C8 C10 . . 113.2(4) ?
C8 C9 H9A . . 120.0 ?
C8 C9 H9B . . 120.0 ?
H9A C9 H9B . . 120.0 ?
O4 C10 C8 . . 105.9(3) ?
O4 C10 H10A . . 110.5 ?
C8 C10 H10A . . 110.5 ?
O4 C10 H10B . . 110.5 ?
C8 C10 H10B . . 110.5 ?
H10A C10 H10B . . 108.7 ?
O3 C11 O4 . . 124.5(4) ?
O3 C11 C12 . . 124.5(3) ?
O4 C11 C12 . . 111.0(3) ?
C16 C12 C13 . . 119.3(3) ?
C16 C12 C11 . . 122.2(3) ?
C13 C12 C11 . . 118.5(3) ?
N2 C13 C12 . . 122.0(3) ?
N2 C13 H13A . . 119.0 ?
C12 C13 H13A . . 119.0 ?
N2 C14 C15 . . 123.1(4) ?
N2 C14 H14A . . 118.4 ?
C15 C14 H14A . . 118.4 ?
C14 C15 C16 . . 119.0(4) ?
C14 C15 H15A . . 120.5 ?
C16 C15 H15A . . 120.5 ?
C12 C16 C15 . . 118.3(4) ?
C12 C16 H16A . . 120.9 ?
C15 C16 H16A . . 120.9 ?
F2 C17 F3 . . 108.4(4) ?
F2 C17 F1 . . 107.5(4) ?
F3 C17 F1 . . 106.9(4) ?
F2 C17 S1 . . 111.7(3) ?
F3 C17 S1 . . 111.0(3) ?
F1 C17 S1 . . 111.1(3) ?
Cl2 C18 Cl1 . . 115.9(5) ?
Cl2 C18 Cl3 . . 105.2(5) ?
Cl1 C18 Cl3 . . 100.6(7) ?
Cl2 C18 H18 . . 111.5 ?
Cl1 C18 H18 . . 111.5 ?
Cl3 C18 H18 . . 111.5 ?

loop_
_geom_bond_atom_site_label_1
_geom_bond_atom_site_label_2
_geom_bond_site_symmetry_2
_geom_bond_distance
_geom_bond_publ_flag
Ag1 N2 4_665 2.175(3) ?
Ag1 N1 . 2.177(3) ?
Ag1 O5 . 2.598(3) ?
Ag1 Ag1 3_666 3.2596(11) ?
Cl1 C18 . 1.702(9) ?
Cl2 C18 . 1.618(11) ?
Cl3 C18 . 1.845(13) ?
S1 O7 . 1.431(3) ?
S1 O6 . 1.433(3) ?
S1 O5 . 1.436(3) ?
S1 C17 . 1.821(4) ?
F1 C17 . 1.326(5) ?
F2 C17 . 1.305(6) ?
F3 C17 . 1.319(6) ?
O1 C6 . 1.195(5) ?
O2 C6 . 1.333(4) ?
O2 C7 . 1.442(4) ?
O3 C11 . 1.198(5) ?
O4 C11 . 1.330(4) ?
O4 C10 . 1.458(5) ?
N1 C1 . 1.338(5) ?
N1 C5 . 1.344(5) ?
N2 C14 . 1.332(5) ?
N2 C13 . 1.341(5) ?
C1 C2 . 1.387(5) ?
C1 H1A . 0.9300 ?
C2 C3 . 1.386(5) ?
C2 C6 . 1.494(5) ?
C3 C4 . 1.377(6) ?
C3 H3A . 0.9300 ?
C4 C5 . 1.378(5) ?
C4 H4A . 0.9300 ?
C5 H5A . 0.9300 ?
C7 C8 . 1.494(6) ?
C7 H7A . 0.9700 ?
C7 H7B . 0.9700 ?
C8 C9 . 1.296(7) ?
C8 C10 . 1.500(6) ?
C9 H9A . 0.9300 ?
C9 H9B . 0.9300 ?
C10 H10A . 0.9700 ?
C10 H10B . 0.9700 ?
C11 C12 . 1.493(5) ?
C12 C16 . 1.387(5) ?
C12 C13 . 1.389(5) ?
C13 H13A . 0.9300 ?
C14 C15 . 1.377(6) ?
C14 H14A . 0.9300 ?
C15 C16 . 1.387(6) ?
C15 H15A . 0.9300 ?
C16 H16A . 0.9300 ?
C18 H18 . 0.9800 ?

_cod_database_fobs_code 2022612
